data_7044498
loop_
_publ_author_name
'Pandey, Priyanka'
'Kharediya, Bhagwan'
'El Rez, Bahjat'
'Sutter, Jean-Pascal'
'govindaraju, bhargavi'
'M V, Rajasekharan'
'Sunkari, Sailaja S.'

_publ_section_title
;
 Ligand Directed Structural Diversity and Magnetism in Copper(II)-Azido
 Assemblies with Isomeric Aminopyridines: Synthesis, Structure, Magnetism
 and Theoretical studies
;
_journal_name_full 'Dalton Trans.'
_journal_paper_doi 10.1039/C7DT03115G
_journal_year 2017
_chemical_compound_source 'Recrystallisation from mother liquore (MeOH-H2O) at 6 deg. C'
_chemical_formula_moiety 'C10 H16 Cu2 N16 O2'
_chemical_formula_sum 'C10 H16 Cu2 N16 O2'
_chemical_formula_weight 519.47
_chemical_melting_point 425.15
_space_group_crystal_system triclinic
_space_group_IT_number 2
_space_group_name_Hall '-P 1'
_space_group_name_H-M_alt 'P -1'
_symmetry_space_group_name_Hall '-P 1'
_symmetry_space_group_name_H-M 'P -1'
_atom_sites_solution_hydrogens mixed
_atom_sites_solution_primary direct
_audit_creation_method SHELXL-2016/4
_audit_update_record
;
2017-03-04 deposited with the CCDC.
2017-10-19 downloaded from the CCDC.
;
_cell_angle_alpha 96.29(3)
_cell_angle_beta 92.89(2)
_cell_angle_gamma 113.31(3)
_cell_formula_units_Z 1
_cell_length_a 7.1606(19)
_cell_length_b 7.799(3)
_cell_length_c 9.722(3)
_cell_measurement_reflns_used 1343
_cell_measurement_temperature 293(2)
_cell_measurement_theta_max 29.0655
_cell_measurement_theta_min 3.1079
_cell_volume 493.0(3)
_computing_cell_refinement
;
CrysAlisPro, Agilent Technologies,
Version 1.171.34.49 (release 20-01-2011 CrysAlis171 .NET)
(compiled Jan 20 2011,15:58:25)
;
_computing_data_collection
;
CrysAlisPro, Agilent Technologies,
Version 1.171.34.49 (release 20-01-2011 CrysAlis171 .NET)
(compiled Jan 20 2011,15:58:25)
;
_computing_data_reduction
;
CrysAlisPro, Agilent Technologies,
Version 1.171.34.49 (release 20-01-2011 CrysAlis171 .NET)
(compiled Jan 20 2011,15:58:25)
;
_computing_molecular_graphics ORTEP-III
_computing_publication_material 'SHELXL-2016/4 (Sheldrick, 2016)'
_computing_structure_refinement 'SHELXL-2016/4 (Sheldrick, 2016)'
_computing_structure_solution 'SHELXS-2014 (Sheldrick, 2014)'
_diffrn_ambient_temperature 293(2)
_diffrn_detector_area_resol_mean 16.0938
_diffrn_measured_fraction_theta_full 0.998
_diffrn_measured_fraction_theta_max 0.997
_diffrn_measurement_device_type 'Xcalibur, Eos'
_diffrn_measurement_method '\w scans'
_diffrn_radiation_type MoK\a
_diffrn_radiation_wavelength 0.71073
_diffrn_reflns_av_R_equivalents 0.0340
_diffrn_reflns_av_unetI/netI 0.0461
_diffrn_reflns_Laue_measured_fraction_full 0.998
_diffrn_reflns_Laue_measured_fraction_max 0.997
_diffrn_reflns_limit_h_max 8
_diffrn_reflns_limit_h_min -7
_diffrn_reflns_limit_k_max 9
_diffrn_reflns_limit_k_min -9
_diffrn_reflns_limit_l_max 9
_diffrn_reflns_limit_l_min -12
_diffrn_reflns_number 3490
_diffrn_reflns_point_group_measured_fraction_full 0.998
_diffrn_reflns_point_group_measured_fraction_max 0.997
_diffrn_reflns_theta_full 25.242
_diffrn_reflns_theta_max 26.368
_diffrn_reflns_theta_min 3.114
_diffrn_source 'Enhance (Mo) X-ray Source'
_exptl_absorpt_coefficient_mu 2.204
_exptl_absorpt_correction_T_max 1.00000
_exptl_absorpt_correction_T_min 0.61932
_exptl_absorpt_correction_type multi-scan
_exptl_absorpt_process_details
;
CrysAlisPro, Agilent Technologies,
Version 1.171.34.49 (release 20-01-2011 CrysAlis171 .NET)
(compiled Jan 20 2011,15:58:25)
Empirical absorption correction using spherical harmonics,
 implemented in SCALE3 ABSPACK scaling algorithm.
;
_exptl_crystal_colour 'dark brown'
_exptl_crystal_density_diffrn 1.750
_exptl_crystal_description needle
_exptl_crystal_F_000 262
_exptl_crystal_preparation ', Magnetic properties'
_exptl_crystal_recrystallization_method 'Slow evaporation of mother liquor (MeOH-H2O)'
_exptl_crystal_size_max 0.600
_exptl_crystal_size_mid 0.200
_exptl_crystal_size_min 0.100
_refine_diff_density_max 0.373
_refine_diff_density_min -0.434
_refine_diff_density_rms 0.074
_refine_ls_extinction_method none
_refine_ls_goodness_of_fit_ref 1.064
_refine_ls_hydrogen_treatment mixed
_refine_ls_matrix_type full
_refine_ls_number_parameters 142
_refine_ls_number_reflns 2004
_refine_ls_number_restraints 0
_refine_ls_restrained_S_all 1.064
_refine_ls_R_factor_all 0.0365
_refine_ls_R_factor_gt 0.0314
_refine_ls_shift/su_max 0.001
_refine_ls_shift/su_mean 0.000
_refine_ls_structure_factor_coef Fsqd
_refine_ls_weighting_details 'w=1/[\s^2^(Fo^2^)+(0.0295P)^2^+0.0892P] where P=(Fo^2^+2Fc^2^)/3'
_refine_ls_weighting_scheme calc
_refine_ls_wR_factor_gt 0.0719
_refine_ls_wR_factor_ref 0.0763
_reflns_Friedel_coverage 0.000
_reflns_number_gt 1793
_reflns_number_total 2004
_reflns_threshold_expression 'I > 2\s(I)'
_cod_data_source_file c7dt03115g2.cif
_cod_data_source_block cu2apaz1
_cod_depositor_comments
;
The following automatic conversions were performed:

'_atom_sites_solution_primary' value 'DIRECT' changed to 'direct'
according to
/home/data/users/saulius/crontab/automatic-downloads/rss-feeds/RSC/lib/dictionaries/cif_core.dic
dictionary named 'cif_core.dic' version 2.4.2 from 2011-04-26.

Automatic conversion script
Id: cif_fix_values 4973 2017-02-22 13:04:09Z antanas 
;
_cod_database_code 7044498
_shelx_shelxl_version_number 2016/4
_shelx_space_group_comment
;
The symmetry employed for this shelxl refinement is uniquely defined
by the following loop, which should always be used as a source of
symmetry information in preference to the above space-group names.
They are only intended as comments.
;
_shelx_estimated_absorpt_t_min 0.351
_shelx_estimated_absorpt_t_max 0.810

loop_
_space_group_symop_operation_xyz
'x, y, z'
'-x, -y, -z'

loop_
_atom_site_label
_atom_site_type_symbol
_atom_site_fract_x
_atom_site_fract_y
_atom_site_fract_z
_atom_site_U_iso_or_equiv
_atom_site_adp_type
_atom_site_occupancy
_atom_site_site_symmetry_order
_atom_site_calc_flag
_atom_site_refinement_flags_posn
_atom_site_refinement_flags_adp
CU1 Cu 0.58196(5) 0.86787(4) 0.91138(3) 0.02769(13) Uani 1 1 d . .
OW1 O 0.8597(3) 1.1339(3) 0.8572(2) 0.0389(5) Uani 1 1 d . .
HW1A H 0.965(5) 1.151(5) 0.889(4) 0.058 Uiso 1 1 d . U
HW1B H 0.830(6) 1.217(5) 0.864(3) 0.058 Uiso 1 1 d . U
N1 N 0.4631(3) 0.7041(3) 0.7289(2) 0.0274(5) Uani 1 1 d . .
N2 N 0.6519(4) 0.9252(3) 0.5955(2) 0.0460(7) Uani 1 1 d . .
H2A H 0.725238 0.993183 0.670095 0.055 Uiso 1 1 calc R U
H2B H 0.677327 0.963692 0.516223 0.055 Uiso 1 1 calc R U
N3 N 0.3925(4) 0.9979(4) 0.8942(2) 0.0388(6) Uani 1 1 d . .
N4 N 0.2775(4) 0.9825(3) 0.7950(2) 0.0337(5) Uani 1 1 d . .
N5 N 0.1702(5) 0.9672(5) 0.7001(3) 0.0583(8) Uani 1 1 d . .
N6 N 0.7641(4) 0.7485(3) 0.9644(2) 0.0408(6) Uani 1 1 d . .
N7 N 0.7570(4) 0.6015(3) 0.9142(2) 0.0387(6) Uani 1 1 d . .
N8 N 0.7575(7) 0.4593(5) 0.8708(3) 0.0902(13) Uani 1 1 d . .
C1 C 0.3116(5) 0.5333(4) 0.7349(3) 0.0390(7) Uani 1 1 d . .
H1 H 0.289352 0.493310 0.821594 0.047 Uiso 1 1 calc R U
C2 C 0.1901(5) 0.4166(4) 0.6218(3) 0.0468(8) Uani 1 1 d . .
H2 H 0.088531 0.299907 0.630847 0.056 Uiso 1 1 calc R U
C3 C 0.2220(5) 0.4768(4) 0.4933(3) 0.0410(7) Uani 1 1 d . .
H3 H 0.140080 0.401650 0.414027 0.049 Uiso 1 1 calc R U
C4 C 0.3738(5) 0.6464(4) 0.4834(3) 0.0357(6) Uani 1 1 d . .
H4 H 0.395758 0.687921 0.397200 0.043 Uiso 1 1 calc R U
C5 C 0.4977(4) 0.7590(3) 0.6029(2) 0.0284(6) Uani 1 1 d . .

loop_
_atom_site_aniso_label
_atom_site_aniso_U_11
_atom_site_aniso_U_22
_atom_site_aniso_U_33
_atom_site_aniso_U_23
_atom_site_aniso_U_13
_atom_site_aniso_U_12
CU1 0.0365(2) 0.0332(2) 0.02014(18) -0.00331(12) -0.00395(13) 0.02378(15)
OW1 0.0364(13) 0.0328(11) 0.0477(12) -0.0033(9) -0.0090(10) 0.0179(10)
N1 0.0337(13) 0.0289(11) 0.0232(11) -0.0007(8) -0.0003(9) 0.0179(10)
N2 0.0596(18) 0.0393(14) 0.0255(12) 0.0063(10) -0.0009(12) 0.0061(13)
N3 0.0507(16) 0.0579(15) 0.0221(11) -0.0098(10) -0.0123(11) 0.0429(13)
N4 0.0401(14) 0.0421(13) 0.0283(12) -0.0013(10) 0.0014(11) 0.0283(11)
N5 0.066(2) 0.091(2) 0.0339(14) -0.0012(14) -0.0157(14) 0.0537(18)
N6 0.0492(16) 0.0399(14) 0.0404(13) -0.0097(11) -0.0159(12) 0.0319(12)
N7 0.0526(16) 0.0419(14) 0.0304(12) -0.0003(10) -0.0098(11) 0.0313(12)
N8 0.150(4) 0.067(2) 0.077(2) -0.0240(17) -0.038(2) 0.083(3)
C1 0.0406(18) 0.0425(16) 0.0340(15) 0.0074(12) 0.0059(13) 0.0161(14)
C2 0.0426(19) 0.0388(16) 0.0513(19) 0.0026(14) 0.0030(15) 0.0096(14)
C3 0.0378(17) 0.0464(17) 0.0367(16) -0.0135(13) -0.0128(13) 0.0217(14)
C4 0.0445(18) 0.0452(16) 0.0239(13) -0.0018(11) -0.0036(12) 0.0274(14)
C5 0.0362(15) 0.0309(14) 0.0241(13) 0.0004(10) 0.0003(11) 0.0212(12)

loop_
_atom_type_symbol
_atom_type_description
_atom_type_scat_dispersion_real
_atom_type_scat_dispersion_imag
_atom_type_scat_source
C C 0.0033 0.0016 'International Tables Vol C Tables 4.2.6.8 and 6.1.1.4'
H H 0.0000 0.0000 'International Tables Vol C Tables 4.2.6.8 and 6.1.1.4'
N N 0.0061 0.0033 'International Tables Vol C Tables 4.2.6.8 and 6.1.1.4'
O O 0.0106 0.0060 'International Tables Vol C Tables 4.2.6.8 and 6.1.1.4'
Cu Cu 0.3201 1.2651 'International Tables Vol C Tables 4.2.6.8 and 6.1.1.4'

loop_
_geom_angle_atom_site_label_1
_geom_angle_atom_site_label_2
_geom_angle_atom_site_label_3
_geom_angle
_geom_angle_site_symmetry_1
_geom_angle_site_symmetry_3
_geom_angle_publ_flag
N6 CU1 N1 96.74(9) . . y
N6 CU1 N3 169.62(9) . . y
N1 CU1 N3 92.06(9) . . y
N6 CU1 N3 93.35(10) . 2_677 y
N1 CU1 N3 161.78(10) . 2_677 y
N3 CU1 N3 76.73(10) . 2_677 y
N6 CU1 OW1 91.66(10) . . y
N1 CU1 OW1 104.92(9) . . y
N3 CU1 OW1 91.37(10) . . y
N3 CU1 OW1 89.86(10) 2_677 . y
CU1 OW1 HW1A 117(3) . . ?
CU1 OW1 HW1B 108(3) . . ?
HW1A OW1 HW1B 117(4) . . ?
C5 N1 C1 117.7(2) . . ?
C5 N1 CU1 125.65(17) . . ?
C1 N1 CU1 115.82(18) . . ?
C5 N2 H2A 120.0 . . ?
C5 N2 H2B 120.0 . . ?
H2A N2 H2B 120.0 . . ?
N4 N3 CU1 127.34(18) . . ?
N4 N3 CU1 129.01(19) . 2_677 ?
CU1 N3 CU1 103.27(10) . 2_677 ?
N5 N4 N3 179.1(3) . . ?
N7 N6 CU1 126.5(2) . . ?
N8 N7 N6 176.4(3) . . ?
N1 C1 C2 124.0(3) . . ?
N1 C1 H1 118.0 . . ?
C2 C1 H1 118.0 . . ?
C1 C2 C3 118.0(3) . . ?
C1 C2 H2 121.0 . . ?
C3 C2 H2 121.0 . . ?
C4 C3 C2 119.5(3) . . ?
C4 C3 H3 120.2 . . ?
C2 C3 H3 120.2 . . ?
C3 C4 C5 120.1(3) . . ?
C3 C4 H4 119.9 . . ?
C5 C4 H4 119.9 . . ?
N2 C5 N1 118.1(2) . . ?
N2 C5 C4 121.3(2) . . ?
N1 C5 C4 120.6(2) . . ?

loop_
_geom_bond_atom_site_label_1
_geom_bond_atom_site_label_2
_geom_bond_distance
_geom_bond_site_symmetry_2
_geom_bond_publ_flag
CU1 N6 1.957(2) . y
CU1 N1 1.998(2) . y
CU1 N3 1.999(2) . y
CU1 N3 2.020(2) 2_677 y
CU1 OW1 2.370(2) . y
OW1 HW1A 0.76(4) . ?
OW1 HW1B 0.75(4) . ?
N1 C5 1.344(3) . ?
N1 C1 1.354(4) . ?
N2 C5 1.341(3) . ?
N2 H2A 0.8600 . ?
N2 H2B 0.8600 . ?
N3 N4 1.200(3) . ?
N3 CU1 2.020(2) 2_677 ?
N4 N5 1.135(3) . ?
N6 N7 1.177(3) . ?
N7 N8 1.144(4) . ?
C1 C2 1.361(4) . ?
C1 H1 0.9300 . ?
C2 C3 1.381(4) . ?
C2 H2 0.9300 . ?
C3 C4 1.356(4) . ?
C3 H3 0.9300 . ?
C4 C5 1.402(4) . ?
C4 H4 0.9300 . ?

loop_
_geom_hbond_atom_site_label_D
_geom_hbond_atom_site_label_H
_geom_hbond_atom_site_label_A
_geom_hbond_distance_DH
_geom_hbond_distance_HA
_geom_hbond_distance_DA
_geom_hbond_angle_DHA
_geom_hbond_site_symmetry_A
OW1 HW1A N6_$1 0.76(4) 2.16(4) 2.886(3) 160(4) 2_777
OW1 HW1A N7_$1 0.76(4) 2.67(4) 3.260(4) 137(3) 2_777
OW1 HW1B N8_$2 0.75(4) 2.15(4) 2.897(4) 176(4) 1_565
N2 H2A OW1 0.86 2.00 2.851(3) 171.7 .
N2 H2B N5_$3 0.86 2.43 3.262(4) 162.0 2_676

loop_
_geom_torsion_atom_site_label_1
_geom_torsion_atom_site_label_2
_geom_torsion_atom_site_label_3
_geom_torsion_atom_site_label_4
_geom_torsion
C5 N1 C1 C2 -1.6(4)
CU1 N1 C1 C2 168.5(2)
N1 C1 C2 C3 -0.6(5)
C1 C2 C3 C4 1.2(5)
C2 C3 C4 C5 0.3(4)
C1 N1 C5 N2 -177.8(3)
CU1 N1 C5 N2 13.2(4)
C1 N1 C5 C4 3.0(4)
CU1 N1 C5 C4 -165.9(2)
C3 C4 C5 N2 178.4(3)
C3 C4 C5 N1 -2.5(4)
